data_7130889
loop_
_publ_author_name
'Yu, Kaishan'
'Sun, Yue'
'Zhu, Dingwei'
'Xu, Ziyi'
'Wang, Jiayi'
'Shen, Junyu'
'Zhang, Qijian'
'Zhao, Wei'

_publ_section_title
;
 A low-cost commercial Cu(II)-EDTA complex for electrocatalytic water
 oxidation in neutral aqueous solution
;
_journal_name_full 'Chemical Communications'
_journal_paper_doi 10.1039/D2CC04846A
_journal_year 2022
_chemical_formula_sum 'C10 H16 B0 Cu F0 N2 O9'
_chemical_formula_weight 371.79
_space_group_IT_number 14
_space_group_name_Hall '-P 2ybc'
_space_group_name_H-M_alt 'P 1 21/c 1'
_symmetry_cell_setting monoclinic
_symmetry_space_group_name_H-M 'P 1 21/c 1'
_atom_sites_solution_hydrogens geom
_atom_sites_solution_primary direct
_atom_sites_solution_secondary difmap
_audit_creation_method SHELXL-97
_audit_update_record
;
2022-07-30 deposited with the CCDC.	2022-10-24 downloaded from the CCDC.
;
_cell_angle_alpha 90.00
_cell_angle_beta 91.7420(10)
_cell_angle_gamma 90.00
_cell_formula_units_Z 4
_cell_length_a 11.5818(2)
_cell_length_b 7.00110(10)
_cell_length_c 16.4763(2)
_cell_measurement_reflns_used 8540
_cell_measurement_temperature 296(2)
_cell_measurement_theta_max 32.89
_cell_measurement_theta_min 2.47
_cell_volume 1335.37(3)
_computing_cell_refinement 'Bruker SMART'
_computing_data_collection 'Bruker SMART'
_computing_data_reduction 'Bruker SAINT'
_computing_molecular_graphics 'Bruker SHELXTL'
_computing_publication_material 'Bruker SHELXTL'
_computing_structure_refinement 'SHELXL-97 (Sheldrick, 1997)'
_computing_structure_solution 'SHELXS-97 (Sheldrick, 1990)'
_diffrn_ambient_temperature 296(2)
_diffrn_measured_fraction_theta_full 0.998
_diffrn_measured_fraction_theta_max 0.998
_diffrn_measurement_device_type 'CCD area detector'
_diffrn_measurement_method 'phi and omega scans'
_diffrn_radiation_monochromator graphite
_diffrn_radiation_source 'fine-focus sealed tube'
_diffrn_radiation_type MoK\a
_diffrn_radiation_wavelength 0.71073
_diffrn_reflns_av_R_equivalents 0.0222
_diffrn_reflns_av_sigmaI/netI 0.0150
_diffrn_reflns_limit_h_max 12
_diffrn_reflns_limit_h_min -13
_diffrn_reflns_limit_k_max 8
_diffrn_reflns_limit_k_min -8
_diffrn_reflns_limit_l_max 19
_diffrn_reflns_limit_l_min -19
_diffrn_reflns_number 13705
_diffrn_reflns_theta_full 25.00
_diffrn_reflns_theta_max 25.00
_diffrn_reflns_theta_min 2.47
_exptl_absorpt_coefficient_mu 1.688
_exptl_crystal_colour BLUE
_exptl_crystal_density_diffrn 1.849
_exptl_crystal_density_method 'not measured'
_exptl_crystal_description BLOCK
_exptl_crystal_F_000 764
_exptl_crystal_size_max 0.21
_exptl_crystal_size_mid 0.20
_exptl_crystal_size_min 0.17
_refine_diff_density_max 0.308
_refine_diff_density_min -0.336
_refine_diff_density_rms 0.065
_refine_ls_extinction_method none
_refine_ls_goodness_of_fit_ref 0.993
_refine_ls_hydrogen_treatment mixed
_refine_ls_matrix_type full
_refine_ls_number_parameters 203
_refine_ls_number_reflns 2353
_refine_ls_number_restraints 2
_refine_ls_restrained_S_all 1.053
_refine_ls_R_factor_all 0.0268
_refine_ls_R_factor_gt 0.0252
_refine_ls_shift/su_max 0.001
_refine_ls_shift/su_mean 0.000
_refine_ls_structure_factor_coef Fsqd
_refine_ls_weighting_details 'calc w=1/[\s^2^(Fo^2^)+(0.0343P)^2^+2.5068P] where P=(Fo^2^+2Fc^2^)/3'
_refine_ls_weighting_scheme calc
_refine_ls_wR_factor_gt 0.0664
_refine_ls_wR_factor_ref 0.0674
_reflns_number_gt 2237
_reflns_number_total 2353
_reflns_threshold_expression >2sigma(I)
_cod_data_source_file d2cc04846a2.cif
_cod_data_source_block ok
_cod_depositor_comments
;
The following automatic conversions were performed:

data item '_symmetry_cell_setting' value 'Monoclinic' was changed to
'monoclinic' in accordance with the
/home/data/users/saulius/crontab/automatic-downloads/rss-feeds/RSC/lib/dictionaries/cif_core.dic
dictionary named 'cif_core.dic' version 2.4.2 last updated on
2011-04-26.

Automatic conversion script
Id: cif_fix_values 7556 2019-12-06 15:28:31Z antanas 
;
_cod_original_sg_symbol_H-M 'P2(1)/c  '
_cod_database_code 7130889

loop_
_symmetry_equiv_pos_as_xyz
'x, y, z'
'-x, y+1/2, -z+1/2'
'-x, -y, -z'
'x, -y-1/2, z-1/2'

loop_
_atom_site_label
_atom_site_type_symbol
_atom_site_fract_x
_atom_site_fract_y
_atom_site_fract_z
_atom_site_U_iso_or_equiv
_atom_site_adp_type
_atom_site_occupancy
_atom_site_symmetry_multiplicity
_atom_site_calc_flag
_atom_site_refinement_flags
_atom_site_disorder_assembly
_atom_site_disorder_group
Cu1 Cu 0.32565(2) 0.34149(4) 0.577906(16) 0.01040(11) Uani 1 1 d . . .
O1 O 0.42523(14) 0.1742(2) 0.64600(10) 0.0135(3) Uani 1 1 d . . .
N2 N 0.20180(16) 0.1331(3) 0.56009(11) 0.0094(4) Uani 1 1 d . . .
O3 O 0.39392(15) 0.1528(2) 0.46272(10) 0.0163(4) Uani 1 1 d . . .
O6 O 0.37860(15) -0.1576(2) 0.43012(11) 0.0192(4) Uani 1 1 d . . .
H6C H 0.4415 -0.1411 0.4097 0.029 Uiso 1 1 calc R . .
C7 C 0.1137(2) 0.2143(3) 0.50157(14) 0.0126(5) Uani 1 1 d . . .
H7A H 0.0395 0.2179 0.5273 0.015 Uiso 1 1 calc R . .
H7B H 0.1063 0.1307 0.4548 0.015 Uiso 1 1 calc R . .
N1 N 0.24133(16) 0.3830(3) 0.70151(11) 0.0103(4) Uani 1 1 d . . .
C1 C 0.4143(2) 0.1695(3) 0.72390(15) 0.0145(5) Uani 1 1 d . . .
O2 O 0.47805(16) 0.0746(3) 0.76912(11) 0.0263(4) Uani 1 1 d . . .
O4 O 0.23029(14) 0.4971(2) 0.50658(10) 0.0174(4) Uani 1 1 d . . .
C5 C 0.15146(19) 0.0957(3) 0.64126(13) 0.0120(5) Uani 1 1 d . . .
H5A H 0.2036 0.0148 0.6730 0.014 Uiso 1 1 calc R . .
H5B H 0.0788 0.0282 0.6338 0.014 Uiso 1 1 calc R . .
C2 C 0.31908(19) 0.2881(3) 0.76124(13) 0.0119(5) Uani 1 1 d . . .
H2A H 0.2735 0.2057 0.7951 0.014 Uiso 1 1 calc R . .
H2B H 0.3545 0.3847 0.7961 0.014 Uiso 1 1 calc R . .
C4 C 0.25382(19) -0.0436(3) 0.52825(14) 0.0126(5) Uani 1 1 d . . .
H4A H 0.1941 -0.1191 0.5009 0.015 Uiso 1 1 calc R . .
H4B H 0.2853 -0.1184 0.5733 0.015 Uiso 1 1 calc R . .
C8 C 0.1437(2) 0.4140(4) 0.47306(14) 0.0147(5) Uani 1 1 d . . .
C3 C 0.34896(19) -0.0024(3) 0.46941(13) 0.0120(5) Uani 1 1 d . . .
C6 C 0.13114(19) 0.2806(3) 0.68723(14) 0.0123(5) Uani 1 1 d . . .
H6A H 0.0779 0.3609 0.6561 0.015 Uiso 1 1 calc R . .
H6B H 0.0968 0.2522 0.7388 0.015 Uiso 1 1 calc R . .
O5 O 0.08088(15) 0.4848(3) 0.41825(11) 0.0215(4) Uani 1 1 d . . .
O8 O 0.44650(18) 0.5408(3) 0.58003(11) 0.0309(5) Uani 1 1 d D . .
H8A H 0.4717 0.5548 0.6267 0.046 Uiso 1 1 calc RD . .
O7 O 0.13366(14) 0.5393(2) 0.84198(10) 0.0175(4) Uani 1 1 d . . .
C11 C 0.17367(19) 0.6486(3) 0.79313(14) 0.0123(5) Uani 1 1 d . . .
C10 C 0.2284(2) 0.5882(3) 0.71490(14) 0.0139(5) Uani 1 1 d . . .
H10A H 0.1824 0.6404 0.6700 0.017 Uiso 1 1 calc R . .
H10B H 0.3043 0.6464 0.7132 0.017 Uiso 1 1 calc R . .
O9 O 0.17432(16) 0.8368(2) 0.80026(10) 0.0185(4) Uani 1 1 d . . .
H9A H 0.1406 0.8676 0.8413 0.028 Uiso 1 1 calc R . .
H8C H 0.458(3) 0.632(4) 0.5369(17) 0.055(11) Uiso 1 1 d D . .

loop_
_atom_site_aniso_label
_atom_site_aniso_U_11
_atom_site_aniso_U_22
_atom_site_aniso_U_33
_atom_site_aniso_U_23
_atom_site_aniso_U_13
_atom_site_aniso_U_12
Cu1 0.01147(16) 0.00926(16) 0.01055(16) 0.00071(10) 0.00162(11) -0.00109(10)
O1 0.0114(8) 0.0168(9) 0.0123(8) -0.0007(6) 0.0028(6) 0.0031(6)
N2 0.0102(9) 0.0083(9) 0.0100(9) 0.0004(7) 0.0020(7) 0.0018(7)
O3 0.0197(9) 0.0134(9) 0.0162(9) 0.0000(7) 0.0061(7) -0.0018(7)
O6 0.0136(8) 0.0169(9) 0.0277(10) -0.0082(7) 0.0092(7) -0.0002(7)
C7 0.0129(11) 0.0125(11) 0.0123(11) -0.0001(9) -0.0018(9) 0.0027(9)
N1 0.0099(9) 0.0100(9) 0.0111(9) 0.0000(8) 0.0008(7) 0.0001(8)
C1 0.0122(11) 0.0150(12) 0.0164(12) 0.0001(9) 0.0012(9) 0.0009(9)
O2 0.0245(10) 0.0372(12) 0.0173(9) 0.0044(8) 0.0013(7) 0.0178(9)
O4 0.0198(9) 0.0108(8) 0.0216(9) 0.0056(7) 0.0002(7) -0.0005(7)
C5 0.0113(11) 0.0131(11) 0.0116(11) 0.0011(9) 0.0018(9) -0.0018(9)
C2 0.0111(11) 0.0149(11) 0.0098(11) 0.0004(9) 0.0005(8) 0.0006(9)
C4 0.0141(11) 0.0087(11) 0.0150(11) 0.0001(9) 0.0017(9) 0.0015(9)
C8 0.0149(11) 0.0165(12) 0.0131(11) 0.0035(10) 0.0059(9) 0.0051(10)
C3 0.0119(11) 0.0134(12) 0.0106(11) -0.0005(9) -0.0029(8) 0.0033(9)
C6 0.0096(11) 0.0149(12) 0.0127(11) -0.0005(9) 0.0023(9) 0.0000(9)
O5 0.0190(9) 0.0259(10) 0.0196(9) 0.0137(8) 0.0022(7) 0.0060(8)
O8 0.0393(11) 0.0347(11) 0.0183(9) 0.0073(8) -0.0050(8) -0.0247(10)
O7 0.0215(9) 0.0171(9) 0.0142(8) 0.0016(7) 0.0059(7) -0.0005(7)
C11 0.0107(11) 0.0127(12) 0.0134(11) 0.0009(9) -0.0011(9) 0.0012(9)
C10 0.0170(12) 0.0117(12) 0.0131(11) 0.0016(9) 0.0050(9) 0.0012(9)
O9 0.0288(10) 0.0127(9) 0.0145(9) -0.0017(7) 0.0089(7) 0.0024(7)

loop_
_atom_type_symbol
_atom_type_description
_atom_type_scat_dispersion_real
_atom_type_scat_dispersion_imag
_atom_type_scat_source
C C 0.0033 0.0016 'International Tables Vol C Tables 4.2.6.8 and 6.1.1.4'
H H 0.0000 0.0000 'International Tables Vol C Tables 4.2.6.8 and 6.1.1.4'
B B 0.0013 0.0007 'International Tables Vol C Tables 4.2.6.8 and 6.1.1.4'
N N 0.0061 0.0033 'International Tables Vol C Tables 4.2.6.8 and 6.1.1.4'
O O 0.0106 0.0060 'International Tables Vol C Tables 4.2.6.8 and 6.1.1.4'
F F 0.0171 0.0103 'International Tables Vol C Tables 4.2.6.8 and 6.1.1.4'
Cu Cu 0.3201 1.2651 'International Tables Vol C Tables 4.2.6.8 and 6.1.1.4'

loop_
_geom_angle_atom_site_label_1
_geom_angle_atom_site_label_2
_geom_angle_atom_site_label_3
_geom_angle
_geom_angle_site_symmetry_1
_geom_angle_site_symmetry_3
_geom_angle_publ_flag
O4 Cu1 O1 177.05(7) . . ?
O4 Cu1 O8 90.24(8) . . ?
O1 Cu1 O8 90.44(8) . . ?
O4 Cu1 N2 85.98(7) . . ?
O1 Cu1 N2 93.04(7) . . ?
O8 Cu1 N2 172.79(8) . . ?
O4 Cu1 N1 102.55(7) . . ?
O1 Cu1 N1 80.11(7) . . ?
O8 Cu1 N1 102.37(8) . . ?
N2 Cu1 N1 84.46(7) . . ?
C1 O1 Cu1 120.44(15) . . ?
C4 N2 C5 110.13(17) . . ?
C4 N2 C7 111.52(17) . . ?
C5 N2 C7 111.46(17) . . ?
C4 N2 Cu1 110.69(13) . . ?
C5 N2 Cu1 106.54(13) . . ?
C7 N2 Cu1 106.33(13) . . ?
N2 C7 C8 113.07(18) . . ?
C10 N1 C2 113.95(18) . . ?
C10 N1 C6 114.16(18) . . ?
C2 N1 C6 113.30(18) . . ?
C10 N1 Cu1 107.80(13) . . ?
C2 N1 Cu1 105.48(13) . . ?
C6 N1 Cu1 100.68(13) . . ?
O2 C1 O1 122.7(2) . . ?
O2 C1 C2 118.6(2) . . ?
O1 C1 C2 118.7(2) . . ?
C8 O4 Cu1 115.87(15) . . ?
N2 C5 C6 111.45(19) . . ?
N1 C2 C1 114.28(18) . . ?
N2 C4 C3 112.28(18) . . ?
O5 C8 O4 124.6(2) . . ?
O5 C8 C7 117.2(2) . . ?
O4 C8 C7 118.2(2) . . ?
O3 C3 O6 125.2(2) . . ?
O3 C3 C4 123.5(2) . . ?
O6 C3 C4 111.26(19) . . ?
N1 C6 C5 110.27(18) . . ?
O7 C11 O9 124.8(2) . . ?
O7 C11 C10 124.6(2) . . ?
O9 C11 C10 110.6(2) . . ?
N1 C10 C11 116.75(19) . . ?

loop_
_geom_bond_atom_site_label_1
_geom_bond_atom_site_label_2
_geom_bond_distance
_geom_bond_site_symmetry_2
_geom_bond_publ_flag
Cu1 O4 1.9259(17) . ?
Cu1 O1 1.9704(16) . ?
Cu1 O8 1.9757(19) . ?
Cu1 N2 2.0608(19) . ?
Cu1 N1 2.3036(19) . ?
O1 C1 1.294(3) . ?
N2 C4 1.479(3) . ?
N2 C5 1.498(3) . ?
N2 C7 1.495(3) . ?
O3 C3 1.211(3) . ?
O6 C3 1.316(3) . ?
C7 C8 1.518(3) . ?
N1 C10 1.462(3) . ?
N1 C2 1.472(3) . ?
N1 C6 1.477(3) . ?
C1 O2 1.228(3) . ?
C1 C2 1.525(3) . ?
O4 C8 1.272(3) . ?
C5 C6 1.522(3) . ?
C4 C3 1.517(3) . ?
C8 O5 1.245(3) . ?
O7 C11 1.212(3) . ?
C11 O9 1.323(3) . ?
C11 C10 1.514(3) . ?
